data_2223573
loop_
_publ_author_name
'Rizal, Mohd. Razali'
'Ng, Seik Weng'

_publ_section_title
Poly[(\m~2~-4,4'-bipyridine-\k^2^<i>N</i>:<i>N</i>')bis(\m~4~-cyclohexane-1,3-dicarboxylato-\k^4^<i>O</i>:<i>O</i>':<i>O</i>'':<i>O</i>''')dizinc(II)]
_journal_coeditor_code TK2535
_journal_issue 10
_journal_name_full 'Acta Crystallographica Section E'
_journal_page_first m1179
_journal_paper_doi 10.1107/S1600536809035168
_journal_volume 65
_journal_year 2009
_chemical_formula_iupac '[Zn2 (C8 H10 O4)2 (C10 H8 N2)]'
_chemical_formula_moiety 'C13 H14 N O4 Zn'
_chemical_formula_sum 'C13 H14 N O4 Zn'
_chemical_formula_weight 313.64
_chemical_name_systematic
;
Poly[(\m~2~-4,4'-bipyridine-\k^2^<i>N</i>:<i>N</i>')bis(\m~4~-cyclohexane-
1,3-dicarboxylato-\k^4^<i>O</i>:<i>O</i>':<i>O</i>'':<i>O</i>''')dizinc(II)]
;
_space_group_IT_number 15
_symmetry_cell_setting monoclinic
_symmetry_space_group_name_Hall '-C 2yc'
_symmetry_space_group_name_H-M 'C 1 2/c 1'
_atom_sites_solution_hydrogens geom
_atom_sites_solution_primary direct
_atom_sites_solution_secondary difmap
_audit_creation_method SHELXL-97
_cell_angle_alpha 90
_cell_angle_beta 104.446(5)
_cell_angle_gamma 90
_cell_formula_units_Z 8
_cell_length_a 22.251(2)
_cell_length_b 13.4360(10)
_cell_length_c 8.5520(10)
_cell_measurement_reflns_used 543
_cell_measurement_temperature 100(2)
_cell_measurement_theta_max 21.0
_cell_measurement_theta_min 2.8
_cell_volume 2475.9(4)
_computing_cell_refinement 'SAINT (Bruker, 2007)'
_computing_data_collection 'APEX2 (Bruker, 2007)'
_computing_data_reduction 'SAINT (Bruker, 2007)'
_computing_molecular_graphics 'XSHELL (Sheldrick, 2008)'
_computing_publication_material 'publCIF (Westrip, 2009)'
_computing_structure_refinement 'SHELXL97 (Sheldrick, 2008)'
_computing_structure_solution 'SHELXS97 (Sheldrick, 2008)'
_diffrn_ambient_temperature 100(2)
_diffrn_measured_fraction_theta_full 0.998
_diffrn_measured_fraction_theta_max 0.998
_diffrn_measurement_device_type 'Bruker SMART APEX'
_diffrn_measurement_method \w
_diffrn_radiation_monochromator graphite
_diffrn_radiation_source 'fine-focus sealed tube'
_diffrn_radiation_type MoK\a
_diffrn_radiation_wavelength 0.71073
_diffrn_reflns_av_R_equivalents 0.116
_diffrn_reflns_av_sigmaI/netI 0.109
_diffrn_reflns_limit_h_max 25
_diffrn_reflns_limit_h_min -26
_diffrn_reflns_limit_k_max 15
_diffrn_reflns_limit_k_min -15
_diffrn_reflns_limit_l_max 10
_diffrn_reflns_limit_l_min -10
_diffrn_reflns_number 8536
_diffrn_reflns_theta_full 25.0
_diffrn_reflns_theta_max 25.0
_diffrn_reflns_theta_min 1.8
_diffrn_standards_decay_% 0
_diffrn_standards_interval_count 0
_diffrn_standards_interval_time 0
_diffrn_standards_number 0
_exptl_absorpt_coefficient_mu 1.993
_exptl_absorpt_correction_T_max 1.000
_exptl_absorpt_correction_T_min 0.557
_exptl_absorpt_correction_type multi-scan
_exptl_absorpt_process_details '(SADABS; Sheldrick, 1996)'
_exptl_crystal_colour Colorless
_exptl_crystal_density_diffrn 1.683
_exptl_crystal_density_method 'not measured'
_exptl_crystal_description Prism
_exptl_crystal_F_000 1288
_exptl_crystal_size_max 0.12
_exptl_crystal_size_mid 0.02
_exptl_crystal_size_min 0.02
_refine_diff_density_max 0.77
_refine_diff_density_min -0.65
_refine_ls_extinction_method none
_refine_ls_goodness_of_fit_ref 0.99
_refine_ls_hydrogen_treatment constr
_refine_ls_matrix_type full
_refine_ls_number_parameters 184
_refine_ls_number_reflns 2175
_refine_ls_number_restraints 36
_refine_ls_restrained_S_all 0.99
_refine_ls_R_factor_all 0.097
_refine_ls_R_factor_gt 0.050
_refine_ls_shift/su_max 0.001
_refine_ls_shift/su_mean 0.001
_refine_ls_structure_factor_coef Fsqd
_refine_ls_weighting_details 'calc w=1/[\s^2^(Fo^2^)+(0.0478P)^2^] where P=(Fo^2^+2Fc^2^)/3'
_refine_ls_weighting_scheme calc
_refine_ls_wR_factor_gt 0.100
_refine_ls_wR_factor_ref 0.123
_reflns_number_gt 1407
_reflns_number_total 2175
_reflns_threshold_expression I>2\s(I)
_cod_data_source_file tk2535.cif
_cod_data_source_block I
_cod_depositor_comments
;
The following automatic conversions were performed:
'_symmetry_cell_setting' value 'Monoclinic' changed to 'monoclinic'
according to '/home/saulius/struct/CIF-dictionaries/cif_core.dic'
dictionary named 'cif_core.dic' version 2.4.1 from
2010-06-29.

'_exptl_absorpt_correction_type' value 'Multi-scan' changed
to 'multi-scan' according to
'/home/saulius/struct/CIF-dictionaries/cif_core.dic' dictionary named
'cif_core.dic' version 2.4.1 from 2010-06-29.

Automatic conversion script
Id: cif_fix_enum 1527 2010-12-29 10:47:43Z saulius 

The following automatic conversions were performed:

'_symmetry_cell_setting' value 'Monoclinic' changed to 'monoclinic'
according to /home/saulius/struct/CIF-dictionaries/cif_core.dic
dictionary named 'cif_core.dic' version 2.4.1 from
2010-06-29.

'_exptl_absorpt_correction_type' value 'Multi-scan'
changed to 'multi-scan' according to
/home/saulius/struct/CIF-dictionaries/cif_core.dic dictionary named
'cif_core.dic' version 2.4.1 from 2010-06-29.

Automatic conversion script
Id: cif_fix_values 1715 2011-07-08 13:25:40Z adriana 
;
_cod_original_cell_volume 2475.8(3)
_cod_original_sg_symbol_H-M 'C 2/c'
_cod_database_code 2223573
_cod_database_fobs_code 2223573

loop_
_symmetry_equiv_pos_as_xyz
'x, y, z'
'-x, y, -z+1/2'
'x+1/2, y+1/2, z'
'-x+1/2, y+1/2, -z+1/2'
'-x, -y, -z'
'x, -y, z-1/2'
'-x+1/2, -y+1/2, -z'
'x+1/2, -y+1/2, z-1/2'

loop_
_atom_site_type_symbol
_atom_site_label
_atom_site_fract_x
_atom_site_fract_y
_atom_site_fract_z
_atom_site_U_iso_or_equiv
_atom_site_adp_type
_atom_site_calc_flag
_atom_site_refinement_flags
_atom_site_occupancy
_atom_site_disorder_assembly
_atom_site_disorder_group
Zn Zn1 0.30423(3) 0.80190(5) 0.58500(8) 0.0148(2) Uani d . 1 . .
O O1 0.33841(19) 0.7868(3) 0.3855(5) 0.0226(10) Uani d . 1 . .
O O2 0.25270(18) 0.7072(3) 0.2612(4) 0.0220(10) Uani d . 1 . .
O O3 0.24532(18) 0.4228(3) 0.0174(4) 0.0192(9) Uani d . 1 . .
O O4 0.33149(18) 0.3418(3) 0.1412(5) 0.0196(10) Uani d . 1 . .
N N1 0.3745(2) 0.8727(3) 0.7432(5) 0.0157(11) Uani d D 1 . .
C C1 0.3081(3) 0.7349(4) 0.2723(7) 0.0182(14) Uani d . 1 . .
C C2 0.3373(3) 0.7034(4) 0.1370(7) 0.0190(13) Uani d . 1 . .
H H2 0.3281 0.7563 0.0521 0.023 Uiso calc R 1 . .
C C3 0.4082(3) 0.6950(4) 0.1978(7) 0.0207(13) Uani d . 1 . .
H H3A 0.4265 0.6834 0.1052 0.025 Uiso calc R 1 . .
H H3B 0.4252 0.7581 0.2503 0.025 Uiso calc R 1 . .
C C4 0.4259(3) 0.6096(4) 0.3182(7) 0.0218(14) Uani d . 1 . .
H H4A 0.4716 0.6040 0.3530 0.026 Uiso calc R 1 . .
H H4B 0.4104 0.6239 0.4148 0.026 Uiso calc R 1 . .
C C5 0.3985(3) 0.5113(4) 0.2433(7) 0.0232(15) Uani d . 1 . .
H H5A 0.4182 0.4929 0.1556 0.028 Uiso calc R 1 . .
H H5B 0.4080 0.4584 0.3263 0.028 Uiso calc R 1 . .
C C6 0.3287(3) 0.5179(4) 0.1755(7) 0.0183(14) Uani d . 1 . .
H H6 0.3108 0.5325 0.2693 0.022 Uiso calc R 1 . .
C C7 0.3106(3) 0.6056(4) 0.0586(7) 0.0194(14) Uani d . 1 . .
H H7A 0.3261 0.5935 -0.0386 0.023 Uiso calc R 1 . .
H H7B 0.2648 0.6107 0.0240 0.023 Uiso calc R 1 . .
C C8 0.3000(3) 0.4193(4) 0.1038(7) 0.0180(14) Uani d . 1 . .
C C9 0.4299(6) 0.8277(15) 0.8020(17) 0.015(3) Uani d PDU 0.50 A 1
H H9 0.4346 0.7607 0.7715 0.019 Uiso calc PR 0.50 A 1
C C10 0.4800(11) 0.8744(6) 0.9043(19) 0.022(3) Uani d PDU 0.50 A 1
H H10 0.5181 0.8400 0.9432 0.027 Uiso calc PR 0.50 A 1
C C9' 0.4219(6) 0.8212(16) 0.8385(15) 0.015(3) Uani d PD 0.50 A 2
H H9' 0.4213 0.7506 0.8346 0.019 Uiso calc PR 0.50 A 2
C C10' 0.4713(10) 0.8691(6) 0.942(2) 0.022(3) Uani d PD 0.50 A 2
H H10' 0.5040 0.8311 1.0076 0.027 Uiso calc PR 0.50 A 2
C C11 0.4734(2) 0.9726(4) 0.9490(6) 0.0155(13) Uani d D 1 . .
C C12 0.4164(6) 1.0188(15) 0.8894(17) 0.016(3) Uani d PDU 0.50 A 1
H H12 0.4102 1.0856 0.9184 0.019 Uiso calc PR 0.50 A 1
C C13 0.3687(11) 0.9669(6) 0.7878(19) 0.014(2) Uani d PDU 0.50 A 1
H H13 0.3301 0.9996 0.7477 0.017 Uiso calc PR 0.50 A 1
C C12' 0.4238(6) 1.0236(16) 0.8504(16) 0.016(3) Uani d PD 0.50 A 2
H H12' 0.4230 1.0943 0.8524 0.019 Uiso calc PR 0.50 A 2
C C13' 0.3758(10) 0.9721(6) 0.750(2) 0.014(2) Uani d PD 0.50 A 2
H H13' 0.3425 1.0085 0.6828 0.017 Uiso calc PR 0.50 A 2

loop_
_atom_site_aniso_label
_atom_site_aniso_U_11
_atom_site_aniso_U_22
_atom_site_aniso_U_33
_atom_site_aniso_U_12
_atom_site_aniso_U_13
_atom_site_aniso_U_23
Zn1 0.0119(4) 0.0150(4) 0.0150(3) -0.0020(3) -0.0011(2) -0.0008(3)
O1 0.027(2) 0.021(2) 0.021(2) -0.0065(19) 0.0087(19) -0.0056(18)
O2 0.019(2) 0.030(3) 0.017(2) -0.002(2) 0.0051(18) -0.0029(18)
O3 0.011(2) 0.018(2) 0.023(2) 0.0018(18) -0.0065(19) 0.0021(18)
O4 0.021(3) 0.013(2) 0.021(2) 0.0026(18) -0.0026(19) -0.0014(17)
N1 0.016(3) 0.018(3) 0.013(2) 0.001(2) 0.003(2) -0.003(2)
C1 0.024(4) 0.008(3) 0.022(3) 0.000(2) 0.005(3) 0.002(2)
C2 0.023(3) 0.017(3) 0.016(3) 0.000(3) 0.004(3) -0.002(3)
C3 0.017(3) 0.020(3) 0.025(3) -0.004(3) 0.006(3) -0.005(3)
C4 0.017(4) 0.027(4) 0.020(3) 0.003(3) 0.004(3) -0.005(3)
C5 0.020(4) 0.021(3) 0.027(4) 0.000(3) 0.003(3) 0.000(3)
C6 0.015(4) 0.017(3) 0.021(3) -0.002(3) 0.000(3) 0.002(3)
C7 0.024(4) 0.019(3) 0.014(3) -0.001(3) 0.003(3) -0.003(2)
C8 0.026(4) 0.015(3) 0.013(3) -0.001(3) 0.005(3) 0.001(3)
C9 0.025(5) 0.013(4) 0.011(6) -0.001(4) 0.008(4) 0.005(4)
C10 0.018(6) 0.022(4) 0.022(7) 0.000(3) -0.004(4) 0.007(3)
C9' 0.025(5) 0.013(4) 0.011(6) -0.001(4) 0.008(4) 0.005(4)
C10' 0.018(6) 0.022(4) 0.022(7) 0.000(3) -0.004(4) 0.007(3)
C11 0.010(3) 0.021(3) 0.013(3) -0.002(3) -0.001(3) -0.001(2)
C12 0.015(4) 0.017(3) 0.017(6) -0.002(3) 0.009(4) -0.006(4)
C13 0.008(5) 0.018(3) 0.015(7) 0.001(3) 0.000(4) -0.002(3)
C12' 0.015(4) 0.017(3) 0.017(6) -0.002(3) 0.009(4) -0.006(4)
C13' 0.008(5) 0.018(3) 0.015(7) 0.001(3) 0.000(4) -0.002(3)

loop_
_atom_type_symbol
_atom_type_description
_atom_type_scat_dispersion_real
_atom_type_scat_dispersion_imag
_atom_type_scat_source
C C 0.0033 0.0016 'International Tables Vol C Tables 4.2.6.8 and 6.1.1.4'
H H 0.0000 0.0000 'International Tables Vol C Tables 4.2.6.8 and 6.1.1.4'
N N 0.0061 0.0033 'International Tables Vol C Tables 4.2.6.8 and 6.1.1.4'
O O 0.0106 0.0060 'International Tables Vol C Tables 4.2.6.8 and 6.1.1.4'
Zn Zn 0.2839 1.4301 'International Tables Vol C Tables 4.2.6.8 and 6.1.1.4'

loop_
_geom_angle_atom_site_label_1
_geom_angle_atom_site_label_2
_geom_angle_atom_site_label_3
_geom_angle_site_symmetry_1
_geom_angle_site_symmetry_3
_geom_angle
_geom_angle_publ_flag
N1 Zn1 O3 . 4 99.06(17) ?
N1 Zn1 O2 . 7_566 95.55(16) ?
O3 Zn1 O2 4 7_566 88.19(16) ?
N1 Zn1 O1 . . 102.59(16) ?
O3 Zn1 O1 4 . 89.70(15) ?
O2 Zn1 O1 7_566 . 161.85(15) ?
N1 Zn1 O4 . 6_566 98.71(17) ?
O3 Zn1 O4 4 6_566 162.21(15) ?
O2 Zn1 O4 7_566 6_566 89.29(16) ?
O1 Zn1 O4 . 6_566 87.23(15) ?
N1 Zn1 Zn1 . 7_566 169.00(12) ?
O3 Zn1 Zn1 4 7_566 82.66(11) ?
O2 Zn1 Zn1 7_566 7_566 73.59(11) ?
O1 Zn1 Zn1 . 7_566 88.25(12) ?
O4 Zn1 Zn1 6_566 7_566 79.73(11) ?
C1 O1 Zn1 . . 117.5(4) ?
C1 O2 Zn1 . 7_566 135.7(4) ?
C8 O3 Zn1 . 4_545 124.3(4) ?
C8 O4 Zn1 . 6_565 127.7(4) ?
C13' N1 C9' . . 118.7(15) ?
C13 N1 C9' . . 115.4(14) ?
C13' N1 C9 . . 115.0(15) ?
C13 N1 C9 . . 117.4(15) ?
C13' N1 Zn1 . . 120.0(11) ?
C13 N1 Zn1 . . 121.4(11) ?
C9' N1 Zn1 . . 121.2(11) ?
C9 N1 Zn1 . . 121.2(11) ?
O1 C1 O2 . . 123.4(5) ?
O1 C1 C2 . . 119.6(5) ?
O2 C1 C2 . . 116.9(5) ?
C7 C2 C1 . . 112.3(5) ?
C7 C2 C3 . . 109.8(5) ?
C1 C2 C3 . . 111.1(5) ?
C7 C2 H2 . . 107.8 ?
C1 C2 H2 . . 107.8 ?
C3 C2 H2 . . 107.8 ?
C4 C3 C2 . . 110.7(5) ?
C4 C3 H3A . . 109.5 ?
C2 C3 H3A . . 109.5 ?
C4 C3 H3B . . 109.5 ?
C2 C3 H3B . . 109.5 ?
H3A C3 H3B . . 108.1 ?
C5 C4 C3 . . 111.0(5) ?
C5 C4 H4A . . 109.4 ?
C3 C4 H4A . . 109.4 ?
C5 C4 H4B . . 109.4 ?
C3 C4 H4B . . 109.4 ?
H4A C4 H4B . . 108.0 ?
C6 C5 C4 . . 111.9(5) ?
C6 C5 H5A . . 109.2 ?
C4 C5 H5A . . 109.2 ?
C6 C5 H5B . . 109.2 ?
C4 C5 H5B . . 109.2 ?
H5A C5 H5B . . 107.9 ?
C5 C6 C8 . . 112.8(5) ?
C5 C6 C7 . . 111.8(5) ?
C8 C6 C7 . . 112.9(5) ?
C5 C6 H6 . . 106.3 ?
C8 C6 H6 . . 106.3 ?
C7 C6 H6 . . 106.3 ?
C2 C7 C6 . . 111.4(5) ?
C2 C7 H7A . . 109.3 ?
C6 C7 H7A . . 109.3 ?
C2 C7 H7B . . 109.3 ?
C6 C7 H7B . . 109.3 ?
H7A C7 H7B . . 108.0 ?
O4 C8 O3 . . 125.4(5) ?
O4 C8 C6 . . 117.8(5) ?
O3 C8 C6 . . 116.7(5) ?
N1 C9 C10 . . 123(2) ?
N1 C9 H9 . . 118.4 ?
C10 C9 H9 . . 118.4 ?
C9 C10 C11 . . 119(2) ?
C9 C10 H10 . . 120.6 ?
C11 C10 H10 . . 120.6 ?
N1 C9' C10' . . 122(2) ?
N1 C9' H9' . . 119.2 ?
C10' C9' H9' . . 119.2 ?
C9' C10' C11 . . 120(2) ?
C9' C10' H10' . . 119.8 ?
C11 C10' H10' . . 119.8 ?
C12' C11 C10 . . 115.0(14) ?
C12 C11 C10 . . 118.1(14) ?
C12' C11 C10' . . 116.8(14) ?
C12 C11 C10' . . 114.3(14) ?
C12' C11 C11 . 5_677 120.7(12) ?
C12 C11 C11 . 5_677 121.1(12) ?
C10 C11 C11 . 5_677 120.7(12) ?
C10' C11 C11 . 5_677 122.5(11) ?
C13 C12 C11 . . 120(2) ?
C13 C12 H12 . . 120.2 ?
C11 C12 H12 . . 120.2 ?
N1 C13 C12 . . 123(2) ?
N1 C13 H13 . . 118.5 ?
C12 C13 H13 . . 118.5 ?
C13' C12' C11 . . 120(2) ?
C13' C12' H12' . . 119.8 ?
C11 C12' H12' . . 119.8 ?
N1 C13' C12' . . 122(2) ?
N1 C13' H13' . . 118.9 ?
C12' C13' H13' . . 118.9 ?

loop_
_geom_bond_atom_site_label_1
_geom_bond_atom_site_label_2
_geom_bond_site_symmetry_2
_geom_bond_distance
_geom_bond_publ_flag
Zn1 O1 . 2.044(4) ?
Zn1 O2 7_566 2.045(4) ?
Zn1 O3 4 2.034(4) ?
Zn1 O4 6_566 2.044(4) ?
Zn1 N1 . 2.031(5) ?
Zn1 Zn1 7_566 2.8517(13) ?
O1 C1 . 1.246(7) ?
O2 C1 . 1.267(7) ?
O2 Zn1 7_566 2.045(4) ?
O3 C8 . 1.257(7) ?
O3 Zn1 4_545 2.034(4) ?
O4 C8 . 1.252(7) ?
O4 Zn1 6_565 2.044(4) ?
N1 C13' . 1.338(9) ?
N1 C13 . 1.338(9) ?
N1 C9' . 1.351(9) ?
N1 C9 . 1.351(9) ?
C1 C2 . 1.522(8) ?
C2 C7 . 1.526(7) ?
C2 C3 . 1.537(8) ?
C2 H2 . 1.0000 ?
C3 C4 . 1.526(8) ?
C3 H3A . 0.9900 ?
C3 H3B . 0.9900 ?
C4 C5 . 1.526(8) ?
C4 H4A . 0.9900 ?
C4 H4B . 0.9900 ?
C5 C6 . 1.519(8) ?
C5 H5A . 0.9900 ?
C5 H5B . 0.9900 ?
C6 C8 . 1.532(8) ?
C6 C7 . 1.533(7) ?
C6 H6 . 1.0000 ?
C7 H7A . 0.9900 ?
C7 H7B . 0.9900 ?
C9 C10 . 1.384(10) ?
C9 H9 . 0.9500 ?
C10 C11 . 1.392(10) ?
C10 H10 . 0.9500 ?
C9' C10' . 1.385(10) ?
C9' H9' . 0.9500 ?
C10' C11 . 1.393(10) ?
C10' H10' . 0.9500 ?
C11 C12' . 1.390(10) ?
C11 C12 . 1.391(10) ?
C11 C11 5_677 1.478(11) ?
C12 C13 . 1.380(10) ?
C12 H12 . 0.9500 ?
C13 H13 . 0.9500 ?
C12' C13' . 1.380(10) ?
C12' H12' . 0.9500 ?
C13' H13' . 0.9500 ?

loop_
_geom_torsion_atom_site_label_1
_geom_torsion_atom_site_label_2
_geom_torsion_atom_site_label_3
_geom_torsion_atom_site_label_4
_geom_torsion_site_symmetry_1
_geom_torsion_site_symmetry_2
_geom_torsion_site_symmetry_3
_geom_torsion_site_symmetry_4
_geom_torsion
_geom_torsion_publ_flag
N1 Zn1 O1 C1 . . . . 171.8(4) ?
O3 Zn1 O1 C1 4 . . . -89.0(4) ?
O2 Zn1 O1 C1 7_566 . . . -5.7(7) ?
O4 Zn1 O1 C1 6_566 . . . 73.5(4) ?
Zn1 Zn1 O1 C1 7_566 . . . -6.3(4) ?
O3 Zn1 N1 C13' 4 . . . -0.6(6) ?
O2 Zn1 N1 C13' 7_566 . . . -89.7(6) ?
O1 Zn1 N1 C13' . . . . 91.1(6) ?
O4 Zn1 N1 C13' 6_566 . . . -179.8(6) ?
Zn1 Zn1 N1 C13' 7_566 . . . -98.8(9) ?
O3 Zn1 N1 C13 4 . . . 19.4(6) ?
O2 Zn1 N1 C13 7_566 . . . -69.6(6) ?
O1 Zn1 N1 C13 . . . . 111.2(6) ?
O4 Zn1 N1 C13 6_566 . . . -159.8(6) ?
Zn1 Zn1 N1 C13 7_566 . . . -78.8(10) ?
O3 Zn1 N1 C9' 4 . . . -177.8(6) ?
O2 Zn1 N1 C9' 7_566 . . . 93.2(6) ?
O1 Zn1 N1 C9' . . . . -86.0(6) ?
O4 Zn1 N1 C9' 6_566 . . . 3.0(6) ?
Zn1 Zn1 N1 C9' 7_566 . . . 84.0(9) ?
O3 Zn1 N1 C9 4 . . . -157.6(6) ?
O2 Zn1 N1 C9 7_566 . . . 113.4(6) ?
O1 Zn1 N1 C9 . . . . -65.9(6) ?
O4 Zn1 N1 C9 6_566 . . . 23.2(6) ?
Zn1 Zn1 N1 C9 7_566 . . . 104.2(9) ?
Zn1 O1 C1 O2 . . . . 13.7(8) ?
Zn1 O1 C1 C2 . . . . -167.4(4) ?
Zn1 O2 C1 O1 7_566 . . . -16.9(9) ?
Zn1 O2 C1 C2 7_566 . . . 164.2(4) ?
O1 C1 C2 C7 . . . . 152.2(5) ?
O2 C1 C2 C7 . . . . -28.9(7) ?
O1 C1 C2 C3 . . . . 28.7(7) ?
O2 C1 C2 C3 . . . . -152.3(5) ?
C7 C2 C3 C4 . . . . -58.1(6) ?
C1 C2 C3 C4 . . . . 66.7(6) ?
C2 C3 C4 C5 . . . . 57.2(6) ?
C3 C4 C5 C6 . . . . -54.6(7) ?
C4 C5 C6 C8 . . . . -178.4(5) ?
C4 C5 C6 C7 . . . . 53.2(6) ?
C1 C2 C7 C6 . . . . -67.6(6) ?
C3 C2 C7 C6 . . . . 56.6(6) ?
C5 C6 C7 C2 . . . . -54.5(6) ?
C8 C6 C7 C2 . . . . 177.0(5) ?
Zn1 O4 C8 O3 6_565 . . . -3.1(8) ?
Zn1 O4 C8 C6 6_565 . . . 173.7(3) ?
Zn1 O3 C8 O4 4_545 . . . -0.9(8) ?
Zn1 O3 C8 C6 4_545 . . . -177.8(3) ?
C5 C6 C8 O4 . . . . 16.7(7) ?
C7 C6 C8 O4 . . . . 144.6(5) ?
C5 C6 C8 O3 . . . . -166.2(5) ?
C7 C6 C8 O3 . . . . -38.3(7) ?
C13' N1 C9 C10 . . . . 19.0(10) ?
C13 N1 C9 C10 . . . . -0.1(3) ?
Zn1 N1 C9 C10 . . . . 177.0(3) ?
N1 C9 C10 C11 . . . . -0.2(3) ?
C13' N1 C9' C10' . . . . -0.1(3) ?
Zn1 N1 C9' C10' . . . . 177.1(3) ?
N1 C9' C10' C11 . . . . -0.3(3) ?
C9 C10 C11 C12' . . . . -18.2(11) ?
C9 C10 C11 C12 . . . . 0.6(6) ?
C9 C10 C11 C10' . . . . 82(6) ?
C9 C10 C11 C11 . . . 5_677 -176.8(5) ?
C9' C10' C11 C12' . . . . 0.7(6) ?
C9' C10' C11 C12 . . . . 19.4(10) ?
C9' C10' C11 C10 . . . . -87(6) ?
C9' C10' C11 C11 . . . 5_677 -177.0(6) ?
C10 C11 C12 C13 . . . . -0.6(8) ?
C10' C11 C12 C13 . . . . -19.4(12) ?
C11 C11 C12 C13 5_677 . . . 176.7(7) ?
C13' N1 C13 C12 . . . . -86(7) ?
C9' N1 C13 C12 . . . . 19.2(12) ?
C9 N1 C13 C12 . . . . 0.1(7) ?
Zn1 N1 C13 C12 . . . . -177.0(5) ?
C11 C12 C13 N1 . . . . 0.3(9) ?
C10' C11 C12' C13' . . . . -0.8(8) ?
C11 C11 C12' C13' 5_677 . . . 176.9(6) ?
C9' N1 C13' C12' . . . . 0.0(7) ?
Zn1 N1 C13' C12' . . . . -177.3(5) ?
C11 C12' C13' N1 . . . . 0.5(9) ?
